data_2240063
loop_
_publ_author_name
'Fan, Yan'
'Qu, Zhi-Rong'

_publ_section_title
;
 Crystal structure of
 bis[2-(1<i>H</i>-benzimidazol-2-yl)-4-bromophenolato-\k^2^<i>N</i>^3^,<i>O</i>]cobalt(II)
;
_journal_issue 11
_journal_name_full 'Acta Crystallographica Section E'
_journal_page_first m363
_journal_page_last m364
_journal_paper_doi 10.1107/S1600536814021813
_journal_volume 70
_journal_year 2014
_chemical_formula_iupac '[Co (C13 H8 Br N2 O)2]'
_chemical_formula_moiety 'C26 H16 Br2 Co N4 O2'
_chemical_formula_sum 'C26 H16 Br2 Co N4 O2'
_chemical_formula_weight 635.16
_chemical_name_systematic Bis[2-(1<i>H</i>-benzimidazol-2-yl)-4-bromophenolato-\k^2^<i>N</i>^3^,<i>O</i>]cobalt(II)
_space_group_IT_number 14
_symmetry_cell_setting monoclinic
_symmetry_space_group_name_Hall '-P 2ybc'
_symmetry_space_group_name_H-M 'P 1 21/c 1'
_atom_sites_solution_hydrogens geom
_atom_sites_solution_primary direct
_atom_sites_solution_secondary difmap
_audit_creation_method SHELXL-97
_cell_angle_alpha 90.00
_cell_angle_beta 125.323(4)
_cell_angle_gamma 90.00
_cell_formula_units_Z 8
_cell_length_a 22.4334(16)
_cell_length_b 8.3598(6)
_cell_length_c 30.0748(16)
_cell_measurement_reflns_used 29475
_cell_measurement_temperature 293(2)
_cell_measurement_theta_max 27.5
_cell_measurement_theta_min 1.1
_cell_volume 4601.9(6)
_computing_cell_refinement
;
SAINT (Bruker, 2007)
;
_computing_data_collection
;
APEX2 (Bruker, 2007)
;
_computing_data_reduction
;
SAINT (Bruker, 2007)
;
_computing_molecular_graphics
;
SHELXTL (Sheldrick, 2008)
;
_computing_publication_material
;
SHELXTL (Sheldrick, 2008)
;
_computing_structure_refinement
;
SHELXTL (Sheldrick, 2008)
;
_computing_structure_solution
;
SHELXTL (Sheldrick, 2008)
;
_diffrn_ambient_temperature 293(2)
_diffrn_measured_fraction_theta_full 0.995
_diffrn_measured_fraction_theta_max 0.995
_diffrn_measurement_device_type 'Bruker APEXII CCD'
_diffrn_measurement_method '\f and \w scans'
_diffrn_radiation_monochromator graphite
_diffrn_radiation_source 'fine-focus sealed tube'
_diffrn_radiation_type MoK\a
_diffrn_radiation_wavelength 0.71073
_diffrn_reflns_av_R_equivalents 0.0531
_diffrn_reflns_av_sigmaI/netI 0.0813
_diffrn_reflns_limit_h_max 22
_diffrn_reflns_limit_h_min -29
_diffrn_reflns_limit_k_max 10
_diffrn_reflns_limit_k_min -10
_diffrn_reflns_limit_l_max 39
_diffrn_reflns_limit_l_min -36
_diffrn_reflns_number 29475
_diffrn_reflns_theta_full 27.53
_diffrn_reflns_theta_max 27.53
_diffrn_reflns_theta_min 1.11
_exptl_absorpt_coefficient_mu 4.253
_exptl_absorpt_correction_T_max 0.398
_exptl_absorpt_correction_T_min 0.258
_exptl_absorpt_correction_type multi-scan
_exptl_absorpt_process_details
;
(SADABS; Bruker, 2001)
;
_exptl_crystal_colour red
_exptl_crystal_density_diffrn 1.834
_exptl_crystal_density_method 'not measured'
_exptl_crystal_description block
_exptl_crystal_F_000 2503
_exptl_crystal_size_max 0.30
_exptl_crystal_size_mid 0.26
_exptl_crystal_size_min 0.20
_refine_diff_density_max 0.708
_refine_diff_density_min -0.649
_refine_ls_extinction_method none
_refine_ls_goodness_of_fit_ref 0.966
_refine_ls_hydrogen_treatment constr
_refine_ls_matrix_type full
_refine_ls_number_parameters 631
_refine_ls_number_reflns 10549
_refine_ls_number_restraints 0
_refine_ls_restrained_S_all 0.966
_refine_ls_R_factor_all 0.1125
_refine_ls_R_factor_gt 0.0464
_refine_ls_shift/su_max 0.001
_refine_ls_shift/su_mean 0.000
_refine_ls_structure_factor_coef Fsqd
_refine_ls_weighting_details 'calc w=1/[\s^2^(Fo^2^)+(0.0908P)^2^+0.0000P] where P=(Fo^2^+2Fc^2^)/3'
_refine_ls_weighting_scheme calc
_refine_ls_wR_factor_gt 0.1163
_refine_ls_wR_factor_ref 0.1660
_reflns_number_gt 5904
_reflns_number_total 10549
_reflns_threshold_expression I>2sigma(I)
_cod_data_source_file xu5818sup1.cf
_cod_data_source_block I
_cod_original_cell_volume 4601.9(5)
_cod_original_sg_symbol_H-M 'P 21/c'
_cod_database_code 2240063
_cod_database_fobs_code 2240063

loop_
_symmetry_equiv_pos_as_xyz
'x, y, z'
'-x, y+1/2, -z+1/2'
'-x, -y, -z'
'x, -y-1/2, z-1/2'

loop_
_atom_site_type_symbol
_atom_site_label
_atom_site_fract_x
_atom_site_fract_y
_atom_site_fract_z
_atom_site_U_iso_or_equiv
_atom_site_adp_type
_atom_site_calc_flag
_atom_site_refinement_flags
_atom_site_occupancy
_atom_site_symmetry_multiplicity
Br Br1 0.58763(3) 0.94519(8) 0.67243(2) 0.04708(19) Uani d . 1 1
Br Br2 0.96705(4) -0.01562(9) 1.09681(2) 0.0546(2) Uani d . 1 1
Co Co1 0.90832(4) 0.46833(10) 0.87113(3) 0.0345(2) Uani d . 1 1
O O2 0.85783(19) 0.6568(5) 0.86818(12) 0.0383(10) Uani d . 1 1
O O3 0.86633(19) 0.2923(5) 0.88397(12) 0.0439(10) Uani d . 1 1
N N2 0.8868(2) 0.5101(5) 0.79854(15) 0.0278(10) Uani d . 1 1
N N1 0.8152(2) 0.5734(5) 0.71102(15) 0.0298(10) Uani d . 1 1
H H1A 0.7795 0.6141 0.6809 0.036 Uiso calc R 1 1
N N3 1.0079(2) 0.4220(5) 0.93502(15) 0.0321(10) Uani d . 1 1
N N4 1.0909(2) 0.3509(5) 1.02030(15) 0.0312(10) Uani d . 1 1
H H4A 1.1100 0.3093 1.0520 0.037 Uiso calc R 1 1
C C41 0.9158(3) 0.4410(7) 0.77260(19) 0.0354(13) Uani d . 1 1
C C28 1.0753(3) 0.4820(7) 0.9510(2) 0.0337(13) Uani d . 1 1
C C36 0.9396(3) 0.0799(7) 1.0302(2) 0.0380(14) Uani d . 1 1
C C40 0.8271(3) 0.5913(6) 0.76042(17) 0.0260(11) Uani d . 1 1
C C27 1.0192(3) 0.3386(7) 0.97719(17) 0.0298(12) Uani d . 1 1
C C46 0.8705(3) 0.4784(7) 0.7173(2) 0.0301(12) Uani d . 1 1
C C45 0.8855(3) 0.4264(8) 0.6813(2) 0.0437(15) Uani d . 1 1
H H45 0.8550 0.4512 0.6444 0.052 Uiso calc R 1 1
C C48 0.7168(3) 0.7559(7) 0.72527(18) 0.0340(13) Uani d . 1 1
H H48 0.7050 0.7419 0.6904 0.041 Uiso calc R 1 1
C C33 1.1276(3) 0.4405(7) 1.0050(2) 0.0365(13) Uani d . 1 1
C C49 0.6728(3) 0.8449(7) 0.73248(19) 0.0335(13) Uani d . 1 1
C C35 0.9864(3) 0.1691(7) 1.02718(18) 0.0315(12) Uani d . 1 1
H H35 1.0341 0.1807 1.0580 0.038 Uiso calc R 1 1
C C34 0.9655(3) 0.2465(7) 0.97832(17) 0.0303(12) Uani d . 1 1
C C43 0.9927(3) 0.2955(8) 0.7576(2) 0.0488(16) Uani d . 1 1
H H43 1.0336 0.2323 0.7702 0.059 Uiso calc R 1 1
C C44 0.9470(3) 0.3370(9) 0.7022(2) 0.0534(18) Uani d . 1 1
H H44 0.9591 0.3023 0.6790 0.064 Uiso calc R 1 1
C C31 1.2178(3) 0.5794(9) 1.0040(3) 0.0572(18) Uani d . 1 1
H H31 1.2655 0.6161 1.0215 0.069 Uiso calc R 1 1
C C50 0.6885(3) 0.8666(7) 0.7841(2) 0.0408(14) Uani d . 1 1
H H50 0.6569 0.9242 0.7886 0.049 Uiso calc R 1 1
C C47 0.7801(2) 0.6842(6) 0.76986(17) 0.0254(11) Uani d . 1 1
C C42 0.9773(3) 0.3479(8) 0.7936(2) 0.0468(16) Uani d . 1 1
H H42 1.0071 0.3213 0.8304 0.056 Uiso calc R 1 1
C C37 0.8683(3) 0.0559(7) 0.9848(2) 0.0454(15) Uani d . 1 1
H H37 0.8360 -0.0078 0.9869 0.054 Uiso calc R 1 1
C C51 0.7506(3) 0.8027(7) 0.82781(19) 0.0388(14) Uani d . 1 1
H H51 0.7617 0.8204 0.8624 0.047 Uiso calc R 1 1
C C32 1.2000(3) 0.4847(8) 1.0325(3) 0.0505(17) Uani d . 1 1
H H32 1.2349 0.4526 1.0682 0.061 Uiso calc R 1 1
C C39 0.8932(3) 0.2255(7) 0.93201(18) 0.0326(13) Uani d . 1 1
C C52 0.7979(3) 0.7121(6) 0.82274(18) 0.0292(12) Uani d . 1 1
C C29 1.0957(3) 0.5776(8) 0.9235(2) 0.0474(16) Uani d . 1 1
H H29 1.0613 0.6101 0.8877 0.057 Uiso calc R 1 1
C C30 1.1663(3) 0.6213(10) 0.9498(3) 0.063(2) Uani d . 1 1
H H30 1.1808 0.6805 0.9314 0.076 Uiso calc R 1 1
C C38 0.8472(3) 0.1294(8) 0.9369(2) 0.0451(15) Uani d . 1 1
H H38 0.7997 0.1137 0.9063 0.054 Uiso calc R 1 1
Br Br3 0.33496(4) 1.05417(12) 1.10266(3) 0.0769(3) Uani d . 1 1
Br Br4 0.39831(4) 0.96643(12) 0.64170(3) 0.0711(3) Uani d . 1 1
Co Co2 0.37925(4) 0.92802(10) 0.87904(3) 0.0363(2) Uani d . 1 1
O O1 0.3195(2) 1.0374(5) 0.89651(14) 0.0451(11) Uani d . 1 1
O O4 0.4319(2) 1.0277(5) 0.85430(14) 0.0430(10) Uani d . 1 1
N N6 0.4425(2) 0.8299(6) 0.95131(15) 0.0340(11) Uani d . 1 1
N N5 0.4949(2) 0.7840(5) 1.03884(15) 0.0323(10) Uani d . 1 1
H H5A 0.5032 0.7876 1.0705 0.039 Uiso calc R 1 1
N N7 0.3160(2) 0.8034(6) 0.81237(15) 0.0339(11) Uani d . 1 1
N N8 0.2534(2) 0.7465(6) 0.72462(15) 0.0356(11) Uani d . 1 1
H H8A 0.2400 0.7475 0.6914 0.043 Uiso calc R 1 1
C C13 0.3259(3) 1.0325(7) 0.9430(2) 0.0382(14) Uani d . 1 1
C C21 0.3638(3) 0.9139(7) 0.76286(19) 0.0359(13) Uani d . 1 1
C C14 0.3128(3) 0.8257(7) 0.76724(18) 0.0324(13) Uani d . 1 1
C C8 0.3808(3) 0.9497(7) 0.9903(2) 0.0355(13) Uani d . 1 1
C C3 0.5332(3) 0.6743(7) 0.9445(2) 0.0425(15) Uani d . 1 1
H H3 0.5116 0.6953 0.9078 0.051 Uiso calc R 1 1
C C19 0.1575(3) 0.5672(7) 0.7178(2) 0.0435(15) Uani d . 1 1
H H19 0.1312 0.5432 0.6809 0.052 Uiso calc R 1 1
C C6 0.5994(3) 0.6084(7) 1.0561(2) 0.0409(15) Uani d . 1 1
H H6 0.6213 0.5861 1.0928 0.049 Uiso calc R 1 1
C C2 0.5037(3) 0.7354(7) 0.97079(18) 0.0314(12) Uani d . 1 1
C C9 0.3807(3) 0.9555(7) 1.0370(2) 0.0393(14) Uani d . 1 1
H H9 0.4166 0.9005 1.0682 0.047 Uiso calc R 1 1
C C4 0.5948(3) 0.5823(8) 0.9741(2) 0.0478(16) Uani d . 1 1
H H4 0.6156 0.5406 0.9573 0.057 Uiso calc R 1 1
C C15 0.2582(3) 0.7042(7) 0.79894(19) 0.0344(13) Uani d . 1 1
C C26 0.4212(3) 1.0058(8) 0.8068(2) 0.0404(15) Uani d . 1 1
C C1 0.4374(3) 0.8591(7) 0.99257(18) 0.0319(12) Uani d . 1 1
C C10 0.3293(3) 1.0395(8) 1.0377(2) 0.0455(16) Uani d . 1 1
C C17 0.1765(3) 0.5397(7) 0.8052(3) 0.0471(16) Uani d . 1 1
H H17 0.1611 0.4947 0.8253 0.057 Uiso calc R 1 1
C C20 0.2184(3) 0.6648(6) 0.7434(2) 0.0303(12) Uani d . 1 1
C C24 0.4628(3) 1.0748(9) 0.7502(3) 0.0521(17) Uani d . 1 1
H H24 0.4951 1.1293 0.7457 0.062 Uiso calc R 1 1
C C5 0.6266(3) 0.5506(8) 1.0284(2) 0.0478(16) Uani d . 1 1
H H5 0.6684 0.4873 1.0471 0.057 Uiso calc R 1 1
C C7 0.5373(3) 0.7018(7) 1.02606(18) 0.0307(12) Uani d . 1 1
C C25 0.4695(3) 1.0851(8) 0.7981(2) 0.0454(16) Uani d . 1 1
H H25 0.5072 1.1465 0.8261 0.054 Uiso calc R 1 1
C C16 0.2367(3) 0.6371(7) 0.8302(2) 0.0381(13) Uani d . 1 1
H H16 0.2628 0.6582 0.8673 0.046 Uiso calc R 1 1
C C22 0.3593(3) 0.9059(9) 0.7142(2) 0.0464(16) Uani d . 1 1
H H22 0.3219 0.8463 0.6853 0.056 Uiso calc R 1 1
C C12 0.2744(3) 1.1173(8) 0.9458(2) 0.0425(14) Uani d . 1 1
H H12 0.2374 1.1715 0.9150 0.051 Uiso calc R 1 1
C C23 0.4072(3) 0.9819(8) 0.7081(2) 0.0457(16) Uani d . 1 1
C C11 0.2759(3) 1.1239(8) 0.9918(2) 0.0445(15) Uani d . 1 1
H H11 0.2416 1.1844 0.9925 0.053 Uiso calc R 1 1
C C18 0.1387(3) 0.5089(8) 0.7500(3) 0.0480(16) Uani d . 1 1
H H18 0.0976 0.4437 0.7340 0.058 Uiso calc R 1 1

loop_
_atom_site_aniso_label
_atom_site_aniso_U_11
_atom_site_aniso_U_22
_atom_site_aniso_U_33
_atom_site_aniso_U_12
_atom_site_aniso_U_13
_atom_site_aniso_U_23
Br1 0.0315(3) 0.0561(5) 0.0418(3) 0.0132(3) 0.0143(3) 0.0101(3)
Br2 0.0679(5) 0.0629(5) 0.0378(3) 0.0107(4) 0.0334(3) 0.0182(3)
Co1 0.0303(4) 0.0474(5) 0.0209(3) 0.0058(4) 0.0121(3) 0.0074(3)
O2 0.036(2) 0.052(3) 0.0194(16) 0.0137(19) 0.0118(15) 0.0036(16)
O3 0.034(2) 0.063(3) 0.0200(16) -0.001(2) 0.0066(15) 0.0088(17)
N2 0.027(2) 0.031(3) 0.0247(19) 0.010(2) 0.0150(18) 0.0085(18)
N1 0.025(2) 0.039(3) 0.0226(19) 0.010(2) 0.0126(17) 0.0071(18)
N3 0.032(2) 0.038(3) 0.0239(19) 0.002(2) 0.0144(18) 0.0046(19)
N4 0.026(2) 0.039(3) 0.0194(18) 0.002(2) 0.0085(18) 0.0029(18)
C41 0.029(3) 0.055(4) 0.026(2) -0.006(3) 0.017(2) -0.002(2)
C28 0.033(3) 0.036(3) 0.033(3) 0.002(3) 0.019(2) -0.002(2)
C36 0.047(3) 0.042(4) 0.027(2) 0.005(3) 0.023(3) 0.006(2)
C40 0.024(3) 0.027(3) 0.022(2) 0.005(2) 0.010(2) 0.004(2)
C27 0.029(3) 0.035(3) 0.017(2) 0.008(2) 0.009(2) -0.002(2)
C46 0.023(3) 0.031(3) 0.034(3) 0.005(2) 0.015(2) 0.002(2)
C45 0.045(3) 0.061(5) 0.035(3) -0.005(3) 0.029(3) -0.007(3)
C48 0.028(3) 0.049(4) 0.022(2) -0.002(3) 0.012(2) 0.001(2)
C33 0.031(3) 0.042(4) 0.032(3) 0.009(3) 0.016(2) 0.003(2)
C49 0.024(3) 0.043(4) 0.030(2) 0.003(3) 0.013(2) 0.002(2)
C35 0.030(3) 0.041(4) 0.021(2) 0.010(3) 0.013(2) 0.002(2)
C34 0.030(3) 0.037(3) 0.021(2) 0.004(2) 0.013(2) 0.000(2)
C43 0.047(4) 0.050(4) 0.060(4) 0.023(3) 0.036(3) 0.011(3)
C44 0.053(4) 0.072(5) 0.055(4) -0.002(4) 0.043(3) -0.010(3)
C31 0.034(3) 0.068(5) 0.067(4) 0.003(3) 0.028(3) 0.003(4)
C50 0.042(3) 0.043(4) 0.044(3) 0.001(3) 0.029(3) -0.007(3)
C47 0.022(2) 0.029(3) 0.024(2) -0.003(2) 0.013(2) -0.003(2)
C42 0.033(3) 0.071(5) 0.043(3) 0.006(3) 0.026(3) 0.008(3)
C37 0.041(3) 0.049(4) 0.041(3) -0.006(3) 0.021(3) 0.007(3)
C51 0.038(3) 0.055(4) 0.024(2) 0.005(3) 0.018(2) -0.004(2)
C32 0.031(3) 0.069(5) 0.045(3) 0.005(3) 0.018(3) 0.004(3)
C39 0.033(3) 0.039(4) 0.022(2) 0.002(3) 0.013(2) 0.005(2)
C52 0.024(3) 0.031(3) 0.026(2) -0.001(2) 0.011(2) -0.002(2)
C29 0.049(4) 0.048(4) 0.045(3) 0.006(3) 0.027(3) 0.012(3)
C30 0.041(4) 0.097(6) 0.063(4) 0.004(4) 0.037(3) 0.020(4)
C38 0.033(3) 0.054(4) 0.035(3) -0.008(3) 0.011(3) 0.006(3)
Br3 0.0629(5) 0.1340(9) 0.0506(4) 0.0121(5) 0.0425(4) -0.0018(4)
Br4 0.0482(4) 0.1339(8) 0.0419(3) 0.0164(4) 0.0321(3) 0.0144(4)
Co2 0.0329(4) 0.0487(5) 0.0187(3) -0.0001(4) 0.0099(3) -0.0015(3)
O1 0.036(2) 0.066(3) 0.0241(17) 0.003(2) 0.0122(16) -0.0008(18)
O4 0.035(2) 0.061(3) 0.0247(17) -0.005(2) 0.0129(16) -0.0056(18)
N6 0.030(2) 0.047(3) 0.0204(19) -0.006(2) 0.0116(18) -0.0050(19)
N5 0.031(2) 0.038(3) 0.0220(19) -0.002(2) 0.0120(18) -0.0006(18)
N7 0.027(2) 0.046(3) 0.0221(19) 0.012(2) 0.0103(18) 0.0069(19)
N8 0.029(2) 0.054(3) 0.0173(18) -0.005(2) 0.0098(18) -0.004(2)
C13 0.030(3) 0.049(4) 0.029(3) -0.012(3) 0.014(2) -0.010(2)
C21 0.027(3) 0.053(4) 0.025(2) 0.005(3) 0.014(2) 0.001(2)
C14 0.029(3) 0.046(4) 0.022(2) 0.013(3) 0.014(2) 0.003(2)
C8 0.027(3) 0.047(4) 0.029(2) -0.014(3) 0.014(2) -0.011(2)
C3 0.044(3) 0.051(4) 0.027(3) -0.003(3) 0.017(3) -0.005(3)
C19 0.032(3) 0.035(4) 0.050(3) 0.001(3) 0.016(3) -0.007(3)
C6 0.041(3) 0.050(4) 0.024(2) -0.001(3) 0.014(2) 0.007(2)
C2 0.028(3) 0.035(3) 0.022(2) -0.005(3) 0.009(2) 0.000(2)
C9 0.037(3) 0.047(4) 0.031(3) -0.013(3) 0.019(2) -0.006(2)
C4 0.045(4) 0.064(5) 0.038(3) 0.007(3) 0.026(3) -0.003(3)
C15 0.034(3) 0.036(4) 0.031(3) 0.019(3) 0.018(2) 0.010(2)
C26 0.031(3) 0.061(4) 0.025(2) 0.006(3) 0.014(2) 0.002(3)
C1 0.028(3) 0.038(4) 0.025(2) -0.010(3) 0.012(2) -0.006(2)
C10 0.036(3) 0.061(5) 0.042(3) -0.013(3) 0.024(3) -0.010(3)
C17 0.047(4) 0.031(4) 0.072(4) 0.005(3) 0.039(3) 0.012(3)
C20 0.027(3) 0.021(3) 0.038(3) 0.001(2) 0.016(2) -0.003(2)
C24 0.037(3) 0.072(5) 0.057(4) -0.003(3) 0.032(3) 0.009(3)
C5 0.037(3) 0.055(5) 0.044(3) 0.009(3) 0.020(3) 0.005(3)
C7 0.028(3) 0.036(3) 0.026(2) -0.009(3) 0.015(2) -0.004(2)
C25 0.032(3) 0.058(4) 0.038(3) -0.017(3) 0.015(3) -0.005(3)
C16 0.042(3) 0.031(3) 0.040(3) 0.006(3) 0.023(3) 0.006(3)
C22 0.035(3) 0.073(5) 0.029(3) 0.012(3) 0.018(3) 0.007(3)
C12 0.034(3) 0.044(4) 0.041(3) 0.009(3) 0.017(3) 0.002(3)
C23 0.038(3) 0.068(5) 0.038(3) 0.009(3) 0.026(3) 0.008(3)
C11 0.039(3) 0.047(4) 0.051(3) -0.005(3) 0.028(3) -0.005(3)
C18 0.032(3) 0.038(4) 0.068(4) 0.004(3) 0.025(3) 0.000(3)

loop_
_atom_type_symbol
_atom_type_description
_atom_type_scat_dispersion_real
_atom_type_scat_dispersion_imag
_atom_type_scat_source
C C 0.0033 0.0016 'International Tables Vol C Tables 4.2.6.8 and 6.1.1.4'
H H 0.0000 0.0000 'International Tables Vol C Tables 4.2.6.8 and 6.1.1.4'
Br Br -0.2901 2.4595 'International Tables Vol C Tables 4.2.6.8 and 6.1.1.4'
Co Co 0.3494 0.9721 'International Tables Vol C Tables 4.2.6.8 and 6.1.1.4'
N N 0.0061 0.0033 'International Tables Vol C Tables 4.2.6.8 and 6.1.1.4'
O O 0.0106 0.0060 'International Tables Vol C Tables 4.2.6.8 and 6.1.1.4'

loop_
_geom_angle_atom_site_label_1
_geom_angle_atom_site_label_2
_geom_angle_atom_site_label_3
_geom_angle
O3 Co1 O2 107.28(18)
O3 Co1 N3 93.74(17)
O2 Co1 N3 121.01(17)
O3 Co1 N2 121.83(17)
O2 Co1 N2 92.47(15)
N3 Co1 N2 121.93(17)
C52 O2 Co1 123.7(3)
C39 O3 Co1 125.5(3)
C40 N2 C41 106.9(4)
C40 N2 Co1 121.4(3)
C41 N2 Co1 130.4(3)
C40 N1 C46 108.6(4)
C40 N1 H1A 125.7
C46 N1 H1A 125.7
C27 N3 C28 106.7(4)
C27 N3 Co1 121.0(4)
C28 N3 Co1 131.4(3)
C27 N4 C33 109.1(4)
C27 N4 H4A 125.4
C33 N4 H4A 125.4
C42 C41 C46 121.4(5)
C42 C41 N2 130.0(5)
C46 C41 N2 108.6(5)
C33 C28 N3 109.2(5)
C33 C28 C29 119.2(5)
N3 C28 C29 131.5(5)
C35 C36 C37 121.1(5)
C35 C36 Br2 121.3(4)
C37 C36 Br2 117.6(4)
N2 C40 N1 110.3(4)
N2 C40 C47 125.4(4)
N1 C40 C47 124.3(4)
N3 C27 N4 109.6(5)
N3 C27 C34 126.6(4)
N4 C27 C34 123.9(4)
C45 C46 N1 132.6(5)
C45 C46 C41 121.7(5)
N1 C46 C41 105.7(4)
C44 C45 C46 116.9(5)
C44 C45 H45 121.5
C46 C45 H45 121.5
C49 C48 C47 120.8(4)
C49 C48 H48 119.6
C47 C48 H48 119.6
N4 C33 C32 132.0(5)
N4 C33 C28 105.2(5)
C32 C33 C28 122.7(6)
C48 C49 C50 120.9(5)
C48 C49 Br1 121.1(4)
C50 C49 Br1 118.0(4)
C36 C35 C34 121.7(5)
C36 C35 H35 119.2
C34 C35 H35 119.2
C39 C34 C35 118.1(5)
C39 C34 C27 122.7(4)
C35 C34 C27 119.1(4)
C42 C43 C44 120.6(6)
C42 C43 H43 119.7
C44 C43 H43 119.7
C45 C44 C43 122.3(5)
C45 C44 H44 118.9
C43 C44 H44 118.9
C32 C31 C30 121.9(6)
C32 C31 H31 119.1
C30 C31 H31 119.1
C51 C50 C49 119.2(5)
C51 C50 H50 120.4
C49 C50 H50 120.4
C48 C47 C52 118.3(4)
C48 C47 C40 119.1(4)
C52 C47 C40 122.5(4)
C41 C42 C43 117.1(5)
C41 C42 H42 121.5
C43 C42 H42 121.5
C38 C37 C36 118.0(6)
C38 C37 H37 121.0
C36 C37 H37 121.0
C50 C51 C52 122.2(5)
C50 C51 H51 118.9
C52 C51 H51 118.9
C33 C32 C31 116.2(6)
C33 C32 H32 121.9
C31 C32 H32 121.9
O3 C39 C38 117.6(5)
O3 C39 C34 124.3(5)
C38 C39 C34 118.1(4)
O2 C52 C51 117.5(4)
O2 C52 C47 124.0(5)
C51 C52 C47 118.5(4)
C30 C29 C28 118.7(6)
C30 C29 H29 120.7
C28 C29 H29 120.7
C29 C30 C31 121.2(6)
C29 C30 H30 119.4
C31 C30 H30 119.4
C37 C38 C39 123.0(5)
C37 C38 H38 118.5
C39 C38 H38 118.5
O4 Co2 O1 125.57(19)
O4 Co2 N7 94.49(17)
O1 Co2 N7 108.97(17)
O4 Co2 N6 113.60(17)
O1 Co2 N6 93.86(17)
N7 Co2 N6 123.0(2)
C13 O1 Co2 127.3(4)
C26 O4 Co2 126.5(4)
C1 N6 C2 107.9(4)
C1 N6 Co2 124.0(4)
C2 N6 Co2 127.7(3)
C1 N5 C7 109.5(4)
C1 N5 H5A 125.3
C7 N5 H5A 125.3
C14 N7 C15 107.2(4)
C14 N7 Co2 123.4(4)
C15 N7 Co2 128.2(3)
C14 N8 C20 109.3(4)
C14 N8 H8A 125.4
C20 N8 H8A 125.4
O1 C13 C12 117.4(5)
O1 C13 C8 125.4(5)
C12 C13 C8 117.2(5)
C22 C21 C26 118.3(5)
C22 C21 C14 119.4(5)
C26 C21 C14 122.3(5)
N7 C14 N8 109.7(5)
N7 C14 C21 126.3(5)
N8 C14 C21 124.0(4)
C9 C8 C13 119.0(5)
C9 C8 C1 118.7(5)
C13 C8 C1 122.3(5)
C4 C3 C2 118.1(5)
C4 C3 H3 121.0
C2 C3 H3 121.0
C18 C19 C20 115.6(6)
C18 C19 H19 122.2
C20 C19 H19 122.2
C5 C6 C7 115.8(5)
C5 C6 H6 122.1
C7 C6 H6 122.1
N6 C2 C3 130.6(4)
N6 C2 C7 109.7(4)
C3 C2 C7 119.7(5)
C10 C9 C8 121.5(6)
C10 C9 H9 119.2
C8 C9 H9 119.2
C3 C4 C5 121.0(6)
C3 C4 H4 119.5
C5 C4 H4 119.5
N7 C15 C16 132.2(5)
N7 C15 C20 109.4(5)
C16 C15 C20 118.4(5)
O4 C26 C25 117.2(5)
O4 C26 C21 125.6(5)
C25 C26 C21 117.2(5)
N6 C1 N5 108.8(5)
N6 C1 C8 126.7(5)
N5 C1 C8 124.5(4)
C9 C10 C11 120.1(5)
C9 C10 Br3 119.9(5)
C11 C10 Br3 119.8(5)
C16 C17 C18 119.6(6)
C16 C17 H17 120.2
C18 C17 H17 120.2
C19 C20 N8 132.4(5)
C19 C20 C15 123.1(5)
N8 C20 C15 104.5(4)
C25 C24 C23 119.4(6)
C25 C24 H24 120.3
C23 C24 H24 120.3
C6 C5 C4 123.0(6)
C6 C5 H5 118.5
C4 C5 H5 118.5
C6 C7 N5 133.4(4)
C6 C7 C2 122.5(5)
N5 C7 C2 104.1(4)
C24 C25 C26 122.5(6)
C24 C25 H25 118.7
C26 C25 H25 118.7
C17 C16 C15 119.0(5)
C17 C16 H16 120.5
C15 C16 H16 120.5
C23 C22 C21 122.3(6)
C23 C22 H22 118.8
C21 C22 H22 118.8
C11 C12 C13 123.0(5)
C11 C12 H12 118.5
C13 C12 H12 118.5
C22 C23 C24 120.3(6)
C22 C23 Br4 120.3(5)
C24 C23 Br4 119.4(5)
C12 C11 C10 119.1(6)
C12 C11 H11 120.4
C10 C11 H11 120.4
C19 C18 C17 124.3(6)
C19 C18 H18 117.8
C17 C18 H18 117.8

loop_
_geom_bond_atom_site_label_1
_geom_bond_atom_site_label_2
_geom_bond_distance
_geom_bond_publ_flag
Br1 C49 1.904(5) ?
Br2 C36 1.898(5) ?
Co1 O2 1.912(4) y
Co1 O3 1.903(4) y
Co1 N2 1.975(4) y
Co1 N3 1.967(4) y
O2 C52 1.328(5) ?
O3 C39 1.325(5) ?
N2 C40 1.339(6) ?
N2 C41 1.399(6) ?
N1 C40 1.358(6) ?
N1 C46 1.390(6) ?
N1 H1A 0.8600 ?
N3 C27 1.336(6) ?
N3 C28 1.389(7) ?
N4 C27 1.366(6) ?
N4 C33 1.375(7) ?
N4 H4A 0.8600 ?
C41 C42 1.378(8) ?
C41 C46 1.392(7) ?
C28 C33 1.388(7) ?
C28 C29 1.406(8) ?
C36 C35 1.334(8) ?
C36 C37 1.391(8) ?
C40 C47 1.462(7) ?
C27 C34 1.448(7) ?
C46 C45 1.377(7) ?
C45 C44 1.362(8) ?
C45 H45 0.9300 ?
C48 C49 1.350(7) ?
C48 C47 1.405(7) ?
C48 H48 0.9300 ?
C33 C32 1.381(8) ?
C49 C50 1.391(7) ?
C35 C34 1.414(6) ?
C35 H35 0.9300 ?
C34 C39 1.410(7) ?
C43 C42 1.385(8) ?
C43 C44 1.403(8) ?
C43 H43 0.9300 ?
C44 H44 0.9300 ?
C31 C32 1.386(9) ?
C31 C30 1.391(9) ?
C31 H31 0.9300 ?
C50 C51 1.354(7) ?
C50 H50 0.9300 ?
C47 C52 1.417(6) ?
C42 H42 0.9300 ?
C37 C38 1.375(7) ?
C37 H37 0.9300 ?
C51 C52 1.383(7) ?
C51 H51 0.9300 ?
C32 H32 0.9300 ?
C39 C38 1.382(8) ?
C29 C30 1.347(8) ?
C29 H29 0.9300 ?
C30 H30 0.9300 ?
C38 H38 0.9300 ?
Br3 C10 1.889(6) ?
Br4 C23 1.893(6) ?
Co2 O1 1.930(4) y
Co2 O4 1.912(4) y
Co2 N6 1.961(4) y
Co2 N7 1.957(4) y
O1 C13 1.322(6) ?
O4 C26 1.316(6) ?
N6 C1 1.332(6) ?
N6 C2 1.388(7) ?
N5 C1 1.385(6) ?
N5 C7 1.396(7) ?
N5 H5A 0.8600 ?
N7 C14 1.330(6) ?
N7 C15 1.388(7) ?
N8 C14 1.372(6) ?
N8 C20 1.384(7) ?
N8 H8A 0.8600 ?
C13 C12 1.400(8) ?
C13 C8 1.412(8) ?
C21 C22 1.408(7) ?
C21 C26 1.424(8) ?
C21 C14 1.430(8) ?
C8 C9 1.406(7) ?
C8 C1 1.447(8) ?
C3 C4 1.369(8) ?
C3 C2 1.389(7) ?
C3 H3 0.9300 ?
C19 C18 1.351(9) ?
C19 C20 1.382(8) ?
C19 H19 0.9300 ?
C6 C5 1.376(8) ?
C6 C7 1.381(7) ?
C6 H6 0.9300 ?
C2 C7 1.401(6) ?
C9 C10 1.359(8) ?
C9 H9 0.9300 ?
C4 C5 1.378(8) ?
C4 H4 0.9300 ?
C15 C16 1.399(7) ?
C15 C20 1.403(7) ?
C26 C25 1.420(8) ?
C10 C11 1.387(8) ?
C17 C16 1.370(8) ?
C17 C18 1.385(9) ?
C17 H17 0.9300 ?
C24 C25 1.361(8) ?
C24 C23 1.391(9) ?
C24 H24 0.9300 ?
C5 H5 0.9300 ?
C25 H25 0.9300 ?
C16 H16 0.9300 ?
C22 C23 1.351(9) ?
C22 H22 0.9300 ?
C12 C11 1.364(8) ?
C12 H12 0.9300 ?
C11 H11 0.9300 ?
C18 H18 0.9300 ?

loop_
_geom_hbond_atom_site_label_D
_geom_hbond_atom_site_label_H
_geom_hbond_atom_site_label_A
_geom_hbond_site_symmetry_A
_geom_hbond_distance_DH
_geom_hbond_distance_HA
_geom_hbond_distance_DA
_geom_hbond_angle_DHA
N1 H1A O1 2_646 0.86 2.19 2.895(5) 139
N4 H4A O2 3_767 0.86 2.09 2.849(5) 147
N5 H5A O4 3_677 0.86 2.41 3.066(5) 133
N8 H8A O3 2_656 0.86 2.17 2.808(5) 131
C4 H4 Br4 2_646 0.93 2.88 3.703(6) 149
C6 H6 Br1 4_576 0.93 2.91 3.685(6) 142
C35 H35 O2 3_767 0.93 2.54 3.394(7) 153
